data_7250670
loop_
_publ_author_name
'Chaudhary, Palak'
'Thakur, Sahil'
'Singh, Raghubir'
'Kaur, Varinder'

_publ_section_title
;
 Cu- and Zn-based 1D MOFs as hosts to encapsulate Eu(iii) for tuning white
 light emission
;
_journal_issue 35
_journal_name_full CrystEngComm
_journal_page_first 5819
_journal_page_last 5829
_journal_paper_doi 10.1039/D5CE00448A
_journal_volume 27
_journal_year 2025
_chemical_formula_moiety 'C15 H18 N5 O5 Zn, C15 H15 N6 O7 Zn, N O3'
_chemical_formula_sum 'C30 H33 N12 O15 Zn2'
_chemical_formula_weight 932.42
_chemical_name_systematic '1D Zn-Mof'
_space_group_crystal_system triclinic
_space_group_IT_number 2
_space_group_name_Hall '-P 1'
_space_group_name_H-M_alt 'P -1'
_atom_sites_solution_hydrogens mixed
_atom_sites_solution_primary dual
_audit_creation_date 2025-04-16
_audit_creation_method
;
Olex2 1.5
(compiled 2021.11.16 svn.ra9532c28 for OlexSys, GUI svn.r6427)
;
_audit_update_record
;
2025-04-16 deposited with the CCDC.	2025-07-10 downloaded from the CCDC.
;
_cell_angle_alpha 95.549(2)
_cell_angle_beta 101.064(2)
_cell_angle_gamma 109.809(2)
_cell_formula_units_Z 2
_cell_length_a 9.7937(7)
_cell_length_b 14.0371(9)
_cell_length_c 15.0676(9)
_cell_measurement_reflns_used 5212
_cell_measurement_temperature 273.15
_cell_measurement_theta_max 28.23
_cell_measurement_theta_min 2.24
_cell_volume 1883.1(2)
_computing_cell_refinement 'SAINT V8.40B (?, 2016)'
_computing_data_reduction 'SAINT V8.40B (?, 2016)'
_computing_molecular_graphics 'Olex2 1.5 (Dolomanov et al., 2009)'
_computing_publication_material 'Olex2 1.5 (Dolomanov et al., 2009)'
_computing_structure_refinement 'SHELXL 2018/3 (Sheldrick, 2015)'
_computing_structure_solution 'SHELXT 2018/2 (Sheldrick, 2018)'
_diffrn_ambient_temperature 273.15
_diffrn_measured_fraction_theta_full 0.996
_diffrn_measured_fraction_theta_max 0.996
_diffrn_measurement_device_type 'Bruker APEX-II CCD'
_diffrn_measurement_method '\f and \w scans'
_diffrn_radiation_type MoK\a
_diffrn_radiation_wavelength 0.71073
_diffrn_reflns_av_R_equivalents 0.0503
_diffrn_reflns_av_unetI/netI 0.0433
_diffrn_reflns_Laue_measured_fraction_full 0.996
_diffrn_reflns_Laue_measured_fraction_max 0.996
_diffrn_reflns_limit_h_max 13
_diffrn_reflns_limit_h_min -13
_diffrn_reflns_limit_k_max 18
_diffrn_reflns_limit_k_min -18
_diffrn_reflns_limit_l_max 19
_diffrn_reflns_limit_l_min -20
_diffrn_reflns_number 32125
_diffrn_reflns_point_group_measured_fraction_full 0.996
_diffrn_reflns_point_group_measured_fraction_max 0.996
_diffrn_reflns_theta_full 25.242
_diffrn_reflns_theta_max 28.412
_diffrn_reflns_theta_min 2.242
_diffrn_source_current 1.0
_diffrn_source_power 0.05
_diffrn_source_voltage 50.0
_diffrn_standards_number 0
_exptl_absorpt_coefficient_mu 1.360
_exptl_absorpt_correction_T_max 0.7457
_exptl_absorpt_correction_T_min 0.6208
_exptl_absorpt_correction_type none
_exptl_absorpt_process_details
;
SADABS-2016/2 (Bruker,2016/2) was used for absorption correction.
wR2(int) was 0.0996 before and 0.0725 after correction.
The Ratio of minimum to maximum transmission is 0.8325.
The \l/2 correction factor is Not present.
;
_exptl_crystal_colour colourless
_exptl_crystal_colour_primary colourless
_exptl_crystal_density_diffrn 1.644
_exptl_crystal_description block
_exptl_crystal_F_000 954
_exptl_crystal_size_max 0.098
_exptl_crystal_size_mid 0.056
_exptl_crystal_size_min 0.045
_refine_diff_density_max 2.519
_refine_diff_density_min -0.756
_refine_diff_density_rms 0.098
_refine_ls_extinction_method none
_refine_ls_goodness_of_fit_ref 1.070
_refine_ls_hydrogen_treatment constr
_refine_ls_matrix_type full
_refine_ls_number_parameters 537
_refine_ls_number_reflns 9420
_refine_ls_number_restraints 1
_refine_ls_restrained_S_all 1.070
_refine_ls_R_factor_all 0.0745
_refine_ls_R_factor_gt 0.0656
_refine_ls_shift/su_max 0.000
_refine_ls_shift/su_mean 0.000
_refine_ls_structure_factor_coef Fsqd
_refine_ls_weighting_details 'w=1/[\s^2^(Fo^2^)+(0.1032P)^2^+3.0935P] where P=(Fo^2^+2Fc^2^)/3'
_refine_ls_weighting_scheme calc
_refine_ls_wR_factor_gt 0.1949
_refine_ls_wR_factor_ref 0.2019
_reflns_Friedel_coverage 0.000
_reflns_number_gt 8005
_reflns_number_total 9420
_reflns_threshold_expression 'I > 2\s(I)'
_cod_data_source_file d5ce00448a2.cif
_cod_data_source_block pa1_0m
_cod_depositor_comments 'Adding full bibliography for 7250670--7250671.cif.'
_cod_database_code 7250670
_shelx_shelxl_version_number 2018/3
_shelx_space_group_comment
;
The symmetry employed for this shelxl refinement is uniquely defined
by the following loop, which should always be used as a source of
symmetry information in preference to the above space-group names.
They are only intended as comments.
;
_shelx_estimated_absorpt_t_max 0.941
_shelx_estimated_absorpt_t_min 0.878
_olex2_refinement_description
;
1. Fixed Uiso
 At 1.2 times of:
  All C(H) groups, All C(H,H) groups
 At 1.5 times of:
  All O(H) groups, All O(H,H) groups
2. Restrained distances
 Zn2-H12A \\sim Zn2-H12B
 with sigma of 0.02
3.a Free rotating group:
 O12(H12A,H12B)
3.b Ternary CH refined with riding coordinates:
 C23(H23), C8(H8)
3.c Secondary CH2 refined with riding coordinates:
 C22(H22A,H22B), C7(H7A,H7B), C24(H24A,H24B)
3.d Aromatic/amide H refined with riding coordinates:
 C00M(H00M), C21(H21), C25(H25), C10(H10), C6(H6), C4(H4), C12(H12), C29(H29),
 C1(H1), C17(H17), C16(H16), C3(H3), C2(H2A), C15(H15), C27(H27), C14(H14),
 C9(H9), C18(H18), C13(H13), C19(H19), C28(H28)
3.e Idealised tetrahedral OH refined as rotating group:
 O2(H2), O1(H1A)
;
_olex2_submission_special_instructions 'No special instructions were received'

loop_
_space_group_symop_operation_xyz
'x, y, z'
'-x, -y, -z'

loop_
_atom_site_label
_atom_site_type_symbol
_atom_site_fract_x
_atom_site_fract_y
_atom_site_fract_z
_atom_site_U_iso_or_equiv
_atom_site_adp_type
_atom_site_occupancy
_atom_site_site_symmetry_order
_atom_site_calc_flag
_atom_site_refinement_flags_posn
_atom_site_refinement_flags_adp
_atom_site_refinement_flags_occupancy
_atom_site_disorder_assembly
_atom_site_disorder_group
Zn2 Zn 0.68848(4) 0.28011(3) 0.65430(3) 0.03780(14) Uani 1 1 d D . . . .
Zn1 Zn 0.30040(5) 0.23959(3) 0.11375(4) 0.04313(15) Uani 1 1 d . . . . .
O12 O 0.6589(4) 0.2398(3) 0.5032(2) 0.0530(7) Uani 1 1 d G . . . .
H12A H 0.725314 0.220340 0.487258 0.080 Uiso 1 1 d DG U . . .
H12B H 0.654744 0.286462 0.472005 0.080 Uiso 1 1 d DG U . . .
O13 O 0.7107(4) 0.3242(3) 0.7963(2) 0.0542(7) Uani 1 1 d . . . . .
O7 O 0.2036(4) 0.1917(3) -0.0323(2) 0.0570(8) Uani 1 1 d . . . . .
N6 N 0.5783(4) 0.3873(3) 0.6276(2) 0.0432(7) Uani 1 1 d . . . . .
N7 N 0.4719(4) 0.1647(3) 0.6379(2) 0.0452(7) Uani 1 1 d . . . . .
N1 N 0.4815(4) 0.3755(2) 0.1128(2) 0.0416(7) Uani 1 1 d . . . . .
N2 N 0.1988(4) 0.3521(3) 0.1168(2) 0.0448(8) Uani 1 1 d . . . . .
N8 N 0.7402(3) 0.1452(2) 0.6568(2) 0.0363(6) Uani 1 1 d . . . . .
N3 N 0.0938(4) 0.1281(3) 0.1273(2) 0.0446(7) Uani 1 1 d . . . . .
N4 N 0.3546(4) 0.1070(2) 0.1231(2) 0.0412(7) Uani 1 1 d . . . . .
N5 N 0.8685(4) 0.4138(2) 0.6455(2) 0.0397(7) Uani 1 1 d . . . . .
O14 O 0.9331(4) 0.3181(3) 0.8251(3) 0.0756(11) Uani 1 1 d . . . . .
O9 O 0.3507(4) 0.2945(3) 0.2716(3) 0.0668(9) Uani 1 1 d . . . . .
O10 O 0.5637(4) 0.2758(3) 0.2940(3) 0.0749(11) Uani 1 1 d . . . . .
O8 O 0.4198(5) 0.2052(3) -0.0543(3) 0.0759(11) Uani 1 1 d . . . . .
N11 N 0.4723(4) 0.3062(3) 0.3229(2) 0.0495(8) Uani 1 1 d . . . . .
O11 O 0.5049(6) 0.3489(4) 0.4042(3) 0.0838(13) Uani 1 1 d . . . . .
N10 N 0.2843(5) 0.1780(3) -0.0844(3) 0.0544(9) Uani 1 1 d . . . . .
N12 N 0.8337(5) 0.3395(3) 0.8527(3) 0.0589(10) Uani 1 1 d . . . . .
C00M C 0.8725(5) 0.1344(3) 0.6679(3) 0.0455(9) Uani 1 1 d . . . . .
H00M H 0.958464 0.193247 0.680396 0.055 Uiso 1 1 calc R U . . .
O2 O 0.1706(4) 0.2700(4) 0.5810(4) 0.0962(15) Uani 1 1 d . . . . .
H2 H 0.106319 0.221955 0.543524 0.144 Uiso 1 1 calc R U . . .
C21 C 0.6640(5) 0.4720(3) 0.6159(3) 0.0462(9) Uani 1 1 d . . . . .
H21 H 0.627229 0.523389 0.602690 0.055 Uiso 1 1 calc R U . . .
C11 C 0.2375(4) 0.0232(3) 0.1250(2) 0.0398(8) Uani 1 1 d . . . . .
C5 C 0.4448(5) 0.4598(3) 0.1177(3) 0.0415(8) Uani 1 1 d . . . . .
C25 C 0.4741(5) 0.0755(3) 0.6311(3) 0.0519(10) Uani 1 1 d . . . . .
H25 H 0.385249 0.019067 0.620764 0.062 Uiso 1 1 calc R U . . .
C26 C 0.6170(4) 0.0599(3) 0.6394(3) 0.0418(8) Uani 1 1 d . . . . .
N9 N 0.8917(5) 0.1475(3) 0.3913(4) 0.0644(11) Uani 1 1 d . . . . .
C20 C 0.8224(5) 0.4898(3) 0.6230(3) 0.0412(8) Uani 1 1 d . . . . .
C10 C 0.0971(4) 0.0398(3) 0.1275(3) 0.0474(9) Uani 1 1 d . . . . .
H10 H 0.011823 -0.014893 0.129191 0.057 Uiso 1 1 calc R U . . .
C6 C 0.2881(6) 0.4419(4) 0.1191(3) 0.0510(10) Uani 1 1 d . . . . .
H6 H 0.255173 0.496743 0.121593 0.061 Uiso 1 1 calc R U . . .
C4 C 0.5463(6) 0.5572(3) 0.1196(3) 0.0562(11) Uani 1 1 d . . . . .
H4 H 0.516946 0.613642 0.122322 0.067 Uiso 1 1 calc R U . . .
C12 C 0.2464(6) -0.0728(3) 0.1256(3) 0.0523(10) Uani 1 1 d . . . . .
H12 H 0.162483 -0.129315 0.125905 0.063 Uiso 1 1 calc R U . . .
C29 C 0.8873(6) 0.0390(4) 0.6616(3) 0.0539(10) Uani 1 1 d . . . . .
H29 H 0.980945 0.033967 0.668641 0.065 Uiso 1 1 calc R U . . .
C1 C 0.6212(5) 0.3885(3) 0.1112(4) 0.0528(10) Uani 1 1 d . . . . .
H1 H 0.648951 0.331336 0.109205 0.063 Uiso 1 1 calc R U . . .
O22 O 0.8477(8) 0.3747(5) 0.9331(3) 0.123(2) Uani 1 1 d . . . . .
C17 C 1.1148(5) 0.5164(4) 0.6394(4) 0.0620(12) Uani 1 1 d . . . . .
H17 H 1.213829 0.522963 0.644206 0.074 Uiso 1 1 calc R U . . .
O6 O 0.2234(6) 0.1385(5) -0.1646(3) 0.1107(19) Uani 1 1 d . . . . .
C16 C 1.0115(5) 0.4272(3) 0.6528(4) 0.0519(10) Uani 1 1 d . . . . .
H16 H 1.043303 0.374117 0.667674 0.062 Uiso 1 1 calc R U . . .
O1 O -0.1614(6) 0.2502(5) 0.1852(4) 0.1059(17) Uani 1 1 d . . . . .
H1A H -0.211780 0.196310 0.198630 0.159 Uiso 1 1 calc R U . . .
C22 C 0.4220(5) 0.3720(4) 0.6230(4) 0.0595(12) Uani 1 1 d . . . . .
H22A H 0.395166 0.419584 0.587194 0.071 Uiso 1 1 calc R U . . .
H22B H 0.411158 0.388611 0.684672 0.071 Uiso 1 1 calc R U . . .
C3 C 0.6913(6) 0.5695(3) 0.1173(3) 0.0610(12) Uani 1 1 d . . . . .
H3 H 0.761715 0.634173 0.118953 0.073 Uiso 1 1 calc R U . . .
C2 C 0.7288(5) 0.4846(4) 0.1124(4) 0.0588(11) Uani 1 1 d . . . . .
H2A H 0.825382 0.490376 0.109954 0.071 Uiso 1 1 calc R U . . .
C15 C 0.4840(5) 0.0952(3) 0.1242(4) 0.0545(11) Uani 1 1 d . . . . .
H15 H 0.566592 0.152535 0.123600 0.065 Uiso 1 1 calc R U . . .
C27 C 0.6216(6) -0.0373(3) 0.6341(4) 0.0616(12) Uani 1 1 d . . . . .
H27 H 0.534038 -0.094698 0.623713 0.074 Uiso 1 1 calc R U . . .
C14 C 0.5014(6) 0.0021(4) 0.1262(4) 0.0603(12) Uani 1 1 d . . . . .
H14 H 0.594373 -0.002430 0.127676 0.072 Uiso 1 1 calc R U . . .
C7 C 0.0421(6) 0.3343(5) 0.1196(4) 0.0680(15) Uani 1 1 d . . . . .
H7A H -0.019279 0.317167 0.057328 0.082 Uiso 1 1 calc R U . . .
H7B H 0.036507 0.396938 0.149130 0.082 Uiso 1 1 calc R U . . .
C9 C -0.0448(5) 0.1443(5) 0.1305(4) 0.0606(12) Uani 1 1 d . . . . .
H9 H -0.139112 0.093669 0.106734 0.073 Uiso 1 1 calc R U . . .
O4 O 0.8750(8) 0.1622(7) 0.4682(4) 0.148(3) Uani 1 1 d . . . . .
C18 C 1.0689(7) 0.5943(4) 0.6191(4) 0.0731(16) Uani 1 1 d . . . . .
H18 H 1.137130 0.655977 0.611515 0.088 Uiso 1 1 calc R U . . .
C13 C 0.3809(7) -0.0842(4) 0.1259(4) 0.0591(12) Uani 1 1 d . . . . .
H13 H 0.389741 -0.148084 0.125809 0.071 Uiso 1 1 calc R U . . .
C24 C 0.3296(5) 0.1792(5) 0.6312(4) 0.0655(13) Uani 1 1 d . . . . .
H24A H 0.316395 0.192743 0.692712 0.079 Uiso 1 1 calc R U . . .
H24B H 0.249359 0.115584 0.599400 0.079 Uiso 1 1 calc R U . . .
C19 C 0.9206(6) 0.5820(3) 0.6096(4) 0.0620(12) Uani 1 1 d . . . . .
H19 H 0.887306 0.634323 0.594513 0.074 Uiso 1 1 calc R U . . .
C28 C 0.7585(7) -0.0484(4) 0.6445(4) 0.0626(13) Uani 1 1 d . . . . .
H28 H 0.764261 -0.113453 0.640148 0.075 Uiso 1 1 calc R U . . .
O3 O 0.7843(7) 0.1330(5) 0.3270(4) 0.128(2) Uani 1 1 d . . . . .
O5 O 1.0176(7) 0.1640(5) 0.3817(5) 0.122(2) Uani 1 1 d . . . . .
C23 C 0.3156(5) 0.2654(5) 0.5818(4) 0.0658(13) Uani 1 1 d . . . . .
H23 H 0.322374 0.249778 0.518345 0.079 Uiso 1 1 calc R U . . .
C8 C -0.0214(6) 0.2445(6) 0.1734(4) 0.0799(18) Uani 1 1 d . . . . .
H8 H 0.046823 0.259308 0.234062 0.096 Uiso 1 1 calc R U . . .

loop_
_atom_site_aniso_label
_atom_site_aniso_U_11
_atom_site_aniso_U_22
_atom_site_aniso_U_33
_atom_site_aniso_U_23
_atom_site_aniso_U_13
_atom_site_aniso_U_12
Zn2 0.0276(2) 0.0316(2) 0.0547(3) 0.01219(17) 0.00941(17) 0.01035(16)
Zn1 0.0333(2) 0.0365(2) 0.0659(3) 0.0155(2) 0.0166(2) 0.01638(18)
O12 0.0578(19) 0.0563(18) 0.0467(16) 0.0122(13) 0.0112(14) 0.0228(15)
O13 0.0555(18) 0.0612(19) 0.0483(16) 0.0070(14) 0.0074(14) 0.0277(15)
O7 0.0511(18) 0.070(2) 0.0552(18) 0.0110(15) 0.0205(14) 0.0244(16)
N6 0.0353(16) 0.0501(18) 0.0496(18) 0.0126(14) 0.0094(13) 0.0218(14)
N7 0.0288(15) 0.0509(19) 0.0547(19) 0.0160(15) 0.0109(13) 0.0106(13)
N1 0.0423(17) 0.0324(15) 0.0532(18) 0.0110(13) 0.0125(14) 0.0160(13)
N2 0.0514(19) 0.058(2) 0.0412(16) 0.0147(14) 0.0141(14) 0.0373(17)
N8 0.0342(15) 0.0292(13) 0.0436(16) 0.0085(11) 0.0093(12) 0.0086(11)
N3 0.0318(15) 0.059(2) 0.0409(16) 0.0106(14) 0.0092(12) 0.0131(14)
N4 0.0368(16) 0.0321(15) 0.0552(19) 0.0117(13) 0.0106(14) 0.0123(12)
N5 0.0354(15) 0.0303(14) 0.0529(18) 0.0096(12) 0.0109(13) 0.0107(12)
O14 0.054(2) 0.071(2) 0.092(3) 0.004(2) -0.0029(19) 0.0240(19)
O9 0.0487(18) 0.089(3) 0.060(2) 0.0168(18) 0.0010(15) 0.0280(18)
O10 0.057(2) 0.086(3) 0.082(3) 0.007(2) 0.0069(19) 0.035(2)
O8 0.062(2) 0.072(2) 0.097(3) 0.004(2) 0.035(2) 0.0226(19)
N11 0.051(2) 0.0433(18) 0.0493(19) 0.0162(15) 0.0004(15) 0.0149(15)
O11 0.110(3) 0.102(3) 0.0469(19) 0.0022(19) -0.006(2) 0.065(3)
N10 0.068(3) 0.0389(18) 0.059(2) 0.0119(16) 0.0311(19) 0.0128(17)
N12 0.077(3) 0.0365(17) 0.058(2) 0.0087(15) -0.0055(19) 0.0259(18)
C00M 0.042(2) 0.0404(19) 0.061(2) 0.0155(17) 0.0181(18) 0.0189(16)
O2 0.041(2) 0.119(4) 0.131(4) 0.006(3) 0.012(2) 0.041(2)
C21 0.050(2) 0.042(2) 0.054(2) 0.0134(17) 0.0104(18) 0.0261(17)
C11 0.0439(19) 0.0350(17) 0.0343(17) 0.0053(13) 0.0080(14) 0.0076(15)
C5 0.057(2) 0.0350(17) 0.0360(17) 0.0069(13) 0.0079(16) 0.0224(16)
C25 0.0320(18) 0.043(2) 0.067(3) 0.0144(19) 0.0034(17) 0.0002(16)
C26 0.0380(18) 0.0359(18) 0.0442(19) 0.0075(14) 0.0038(15) 0.0077(15)
N9 0.064(3) 0.057(2) 0.086(3) 0.028(2) 0.037(2) 0.026(2)
C20 0.049(2) 0.0312(16) 0.0426(19) 0.0080(14) 0.0107(16) 0.0127(15)
C10 0.0342(18) 0.049(2) 0.048(2) 0.0103(17) 0.0098(16) 0.0010(16)
C6 0.069(3) 0.053(2) 0.048(2) 0.0099(18) 0.014(2) 0.043(2)
C4 0.079(3) 0.0325(19) 0.052(2) 0.0049(16) 0.008(2) 0.020(2)
C12 0.069(3) 0.0358(19) 0.048(2) 0.0116(16) 0.018(2) 0.0110(19)
C29 0.058(3) 0.050(2) 0.065(3) 0.014(2) 0.019(2) 0.030(2)
C1 0.042(2) 0.040(2) 0.080(3) 0.020(2) 0.015(2) 0.0164(17)
O22 0.201(6) 0.142(5) 0.047(2) -0.009(2) -0.019(3) 0.122(5)
C17 0.041(2) 0.049(2) 0.090(4) 0.011(2) 0.024(2) 0.0049(19)
O6 0.103(4) 0.139(5) 0.060(3) -0.010(3) 0.030(2) 0.007(3)
C16 0.038(2) 0.0372(19) 0.079(3) 0.0101(19) 0.016(2) 0.0113(16)
O1 0.067(3) 0.157(5) 0.108(4) 0.015(4) 0.029(3) 0.058(3)
C22 0.040(2) 0.072(3) 0.075(3) 0.019(2) 0.015(2) 0.029(2)
C3 0.070(3) 0.036(2) 0.061(3) 0.0105(19) 0.008(2) 0.004(2)
C2 0.042(2) 0.053(3) 0.072(3) 0.018(2) 0.008(2) 0.0077(19)
C15 0.040(2) 0.042(2) 0.086(3) 0.016(2) 0.018(2) 0.0167(17)
C27 0.063(3) 0.0293(19) 0.072(3) -0.0011(18) -0.001(2) 0.0036(18)
C14 0.061(3) 0.053(3) 0.083(3) 0.018(2) 0.025(2) 0.034(2)
C7 0.060(3) 0.112(4) 0.068(3) 0.040(3) 0.028(2) 0.062(3)
C9 0.035(2) 0.085(4) 0.062(3) 0.011(2) 0.0146(19) 0.022(2)
O4 0.148(6) 0.262(9) 0.095(4) 0.073(5) 0.061(4) 0.121(6)
C18 0.070(3) 0.043(2) 0.099(4) 0.025(3) 0.033(3) 0.002(2)
C13 0.084(4) 0.040(2) 0.067(3) 0.0169(19) 0.028(3) 0.031(2)
C24 0.034(2) 0.085(4) 0.084(3) 0.032(3) 0.022(2) 0.022(2)
C19 0.073(3) 0.034(2) 0.079(3) 0.021(2) 0.022(3) 0.015(2)
C28 0.082(4) 0.037(2) 0.070(3) 0.002(2) 0.013(3) 0.028(2)
O3 0.088(4) 0.142(5) 0.109(4) 0.043(4) 0.008(3) -0.011(3)
O5 0.095(4) 0.108(4) 0.206(7) 0.050(4) 0.084(4) 0.057(3)
C23 0.041(2) 0.085(4) 0.075(3) 0.012(3) 0.009(2) 0.030(2)
C8 0.047(3) 0.127(6) 0.072(3) 0.016(3) 0.017(2) 0.037(3)

loop_
_atom_type_symbol
_atom_type_description
_atom_type_scat_dispersion_real
_atom_type_scat_dispersion_imag
_atom_type_scat_source
C C 0.0033 0.0016 'International Tables Vol C Tables 4.2.6.8 and 6.1.1.4'
H H 0.0000 0.0000 'International Tables Vol C Tables 4.2.6.8 and 6.1.1.4'
N N 0.0061 0.0033 'International Tables Vol C Tables 4.2.6.8 and 6.1.1.4'
O O 0.0106 0.0060 'International Tables Vol C Tables 4.2.6.8 and 6.1.1.4'
Zn Zn 0.2839 1.4301 'International Tables Vol C Tables 4.2.6.8 and 6.1.1.4'

loop_
_geom_angle_atom_site_label_1
_geom_angle_atom_site_label_2
_geom_angle_atom_site_label_3
_geom_angle
_geom_angle_site_symmetry_1
_geom_angle_site_symmetry_3
_geom_angle_publ_flag
O13 Zn2 O12 176.88(12) . . ?
O13 Zn2 N6 88.48(13) . . ?
O13 Zn2 N7 92.47(14) . . ?
O13 Zn2 N8 99.81(12) . . ?
O13 Zn2 N5 94.42(13) . . ?
N6 Zn2 O12 88.41(13) . . ?
N7 Zn2 O12 87.40(13) . . ?
N7 Zn2 N6 87.54(13) . . ?
N8 Zn2 O12 83.22(12) . . ?
N8 Zn2 N6 164.04(13) . . ?
N8 Zn2 N7 78.56(13) . . ?
N8 Zn2 N5 114.68(12) . . ?
N5 Zn2 O12 84.93(13) . . ?
N5 Zn2 N6 77.89(13) . . ?
N5 Zn2 N7 163.68(13) . . ?
O7 Zn1 O9 166.51(13) . . ?
N1 Zn1 O7 99.59(13) . . ?
N1 Zn1 N2 78.34(14) . . ?
N1 Zn1 N3 165.85(14) . . ?
N1 Zn1 O9 86.72(14) . . ?
N2 Zn1 O7 90.12(13) . . ?
N2 Zn1 N3 88.27(15) . . ?
N2 Zn1 O9 79.41(13) . . ?
N3 Zn1 O7 84.83(13) . . ?
N3 Zn1 O9 86.34(13) . . ?
N4 Zn1 O7 92.22(14) . . ?
N4 Zn1 N1 115.21(13) . . ?
N4 Zn1 N2 165.59(14) . . ?
N4 Zn1 N3 77.79(13) . . ?
N4 Zn1 O9 95.87(14) . . ?
Zn2 O12 H12A 115.2 . . ?
Zn2 O12 H12B 116.4 . . ?
H12A O12 H12B 104.5 . . ?
N12 O13 Zn2 119.4(3) . . ?
N10 O7 Zn1 119.1(3) . . ?
C21 N6 Zn2 113.2(3) . . ?
C21 N6 C22 119.0(4) . . ?
C22 N6 Zn2 127.8(3) . . ?
C25 N7 Zn2 112.7(3) . . ?
C25 N7 C24 119.5(4) . . ?
C24 N7 Zn2 127.8(3) . . ?
C5 N1 Zn1 112.6(3) . . ?
C1 N1 Zn1 129.8(3) . . ?
C1 N1 C5 117.5(4) . . ?
C6 N2 Zn1 113.4(3) . . ?
C6 N2 C7 119.9(4) . . ?
C7 N2 Zn1 126.7(3) . . ?
C00M N8 Zn2 129.8(3) . . ?
C00M N8 C26 118.1(3) . . ?
C26 N8 Zn2 112.1(3) . . ?
C10 N3 Zn1 113.3(3) . . ?
C10 N3 C9 119.2(4) . . ?
C9 N3 Zn1 127.4(3) . . ?
C11 N4 Zn1 113.3(3) . . ?
C15 N4 Zn1 129.4(3) . . ?
C15 N4 C11 117.2(3) . . ?
C20 N5 Zn2 112.2(3) . . ?
C16 N5 Zn2 129.1(3) . . ?
C16 N5 C20 118.5(3) . . ?
N11 O9 Zn1 121.4(3) . . ?
O9 N11 O10 120.7(4) . . ?
O9 N11 O11 120.3(4) . . ?
O11 N11 O10 118.9(4) . . ?
O8 N10 O7 119.9(4) . . ?
O6 N10 O7 118.0(5) . . ?
O6 N10 O8 122.1(5) . . ?
O14 N12 O13 119.5(4) . . ?
O22 N12 O13 117.6(5) . . ?
O22 N12 O14 122.9(5) . . ?
N8 C00M H00M 118.5 . . ?
N8 C00M C29 123.0(4) . . ?
C29 C00M H00M 118.5 . . ?
C23 O2 H2 109.5 . . ?
N6 C21 H21 120.2 . . ?
N6 C21 C20 119.7(3) . . ?
C20 C21 H21 120.2 . . ?
N4 C11 C10 115.8(3) . . ?
N4 C11 C12 122.8(4) . . ?
C12 C11 C10 121.4(4) . . ?
N1 C5 C6 115.8(4) . . ?
N1 C5 C4 122.6(4) . . ?
C4 C5 C6 121.7(4) . . ?
N7 C25 H25 120.0 . . ?
N7 C25 C26 120.1(4) . . ?
C26 C25 H25 120.0 . . ?
N8 C26 C25 116.3(3) . . ?
N8 C26 C27 122.8(4) . . ?
C27 C26 C25 120.8(4) . . ?
O4 N9 O3 117.4(6) . . ?
O4 N9 O5 118.3(7) . . ?
O5 N9 O3 123.2(6) . . ?
N5 C20 C21 116.8(3) . . ?
N5 C20 C19 121.6(4) . . ?
C19 C20 C21 121.6(4) . . ?
N3 C10 C11 119.5(3) . . ?
N3 C10 H10 120.3 . . ?
C11 C10 H10 120.3 . . ?
N2 C6 C5 119.8(4) . . ?
N2 C6 H6 120.1 . . ?
C5 C6 H6 120.1 . . ?
C5 C4 H4 120.4 . . ?
C3 C4 C5 119.3(4) . . ?
C3 C4 H4 120.4 . . ?
C11 C12 H12 120.3 . . ?
C13 C12 C11 119.4(4) . . ?
C13 C12 H12 120.3 . . ?
C00M C29 H29 120.9 . . ?
C28 C29 C00M 118.2(4) . . ?
C28 C29 H29 120.9 . . ?
N1 C1 H1 118.6 . . ?
N1 C1 C2 122.8(4) . . ?
C2 C1 H1 118.6 . . ?
C16 C17 H17 120.7 . . ?
C18 C17 H17 120.7 . . ?
C18 C17 C16 118.5(5) . . ?
N5 C16 C17 122.9(4) . . ?
N5 C16 H16 118.6 . . ?
C17 C16 H16 118.6 . . ?
C8 O1 H1A 109.5 . . ?
N6 C22 H22A 108.7 . . ?
N6 C22 H22B 108.7 . . ?
N6 C22 C23 114.0(4) . . ?
H22A C22 H22B 107.6 . . ?
C23 C22 H22A 108.7 . . ?
C23 C22 H22B 108.7 . . ?
C4 C3 H3 120.9 . . ?
C2 C3 C4 118.3(4) . . ?
C2 C3 H3 120.9 . . ?
C1 C2 H2A 120.2 . . ?
C3 C2 C1 119.6(5) . . ?
C3 C2 H2A 120.2 . . ?
N4 C15 H15 118.5 . . ?
N4 C15 C14 123.1(4) . . ?
C14 C15 H15 118.5 . . ?
C26 C27 H27 120.5 . . ?
C26 C27 C28 119.0(4) . . ?
C28 C27 H27 120.5 . . ?
C15 C14 H14 120.1 . . ?
C13 C14 C15 119.7(5) . . ?
C13 C14 H14 120.1 . . ?
N2 C7 H7A 109.3 . . ?
N2 C7 H7B 109.3 . . ?
N2 C7 C8 111.7(4) . . ?
H7A C7 H7B 107.9 . . ?
C8 C7 H7A 109.3 . . ?
C8 C7 H7B 109.3 . . ?
N3 C9 H9 123.4 . . ?
C8 C9 N3 113.2(4) . . ?
C8 C9 H9 123.4 . . ?
C17 C18 H18 120.1 . . ?
C17 C18 C19 119.9(4) . . ?
C19 C18 H18 120.1 . . ?
C12 C13 H13 121.1 . . ?
C14 C13 C12 117.8(4) . . ?
C14 C13 H13 121.1 . . ?
N7 C24 H24A 108.6 . . ?
N7 C24 H24B 108.6 . . ?
N7 C24 C23 114.5(4) . . ?
H24A C24 H24B 107.6 . . ?
C23 C24 H24A 108.6 . . ?
C23 C24 H24B 108.6 . . ?
C20 C19 H19 120.7 . . ?
C18 C19 C20 118.6(4) . . ?
C18 C19 H19 120.7 . . ?
C29 C28 H28 120.5 . . ?
C27 C28 C29 119.0(4) . . ?
C27 C28 H28 120.5 . . ?
O2 C23 C22 104.1(4) . . ?
O2 C23 C24 107.9(5) . . ?
O2 C23 H23 108.9 . . ?
C22 C23 C24 117.7(5) . . ?
C22 C23 H23 108.9 . . ?
C24 C23 H23 108.9 . . ?
O1 C8 C7 104.6(5) . . ?
O1 C8 H8 108.6 . . ?
C7 C8 H8 108.6 . . ?
C9 C8 O1 109.9(5) . . ?
C9 C8 C7 116.3(5) . . ?
C9 C8 H8 108.6 . . ?

loop_
_geom_bond_atom_site_label_1
_geom_bond_atom_site_label_2
_geom_bond_distance
_geom_bond_site_symmetry_2
_geom_bond_publ_flag
Zn2 O12 2.230(3) . ?
Zn2 O13 2.117(3) . ?
Zn2 N6 2.154(3) . ?
Zn2 N7 2.139(3) . ?
Zn2 N8 2.121(3) . ?
Zn2 N5 2.131(3) . ?
Zn1 O7 2.162(3) . ?
Zn1 N1 2.123(3) . ?
Zn1 N2 2.135(3) . ?
Zn1 N3 2.158(3) . ?
Zn1 N4 2.111(3) . ?
Zn1 O9 2.330(4) . ?
O12 H12A 0.8500 . ?
O12 H12B 0.8500 . ?
O13 N12 1.271(5) . ?
O7 N10 1.262(5) . ?
N6 C21 1.254(5) . ?
N6 C22 1.459(5) . ?
N7 C25 1.255(6) . ?
N7 C24 1.461(5) . ?
N1 C5 1.349(5) . ?
N1 C1 1.322(5) . ?
N2 C6 1.260(6) . ?
N2 C7 1.479(6) . ?
N8 C00M 1.336(5) . ?
N8 C26 1.341(5) . ?
N3 C10 1.251(6) . ?
N3 C9 1.459(6) . ?
N4 C11 1.344(5) . ?
N4 C15 1.330(5) . ?
N5 C20 1.340(5) . ?
N5 C16 1.330(5) . ?
O14 N12 1.242(6) . ?
O9 N11 1.238(5) . ?
O10 N11 1.242(5) . ?
O8 N10 1.226(6) . ?
N11 O11 1.241(5) . ?
N10 O6 1.222(6) . ?
N12 O22 1.227(6) . ?
C00M H00M 0.9300 . ?
C00M C29 1.391(6) . ?
O2 H2 0.8200 . ?
O2 C23 1.441(6) . ?
C21 H21 0.9300 . ?
C21 C20 1.466(6) . ?
C11 C10 1.478(6) . ?
C11 C12 1.380(6) . ?
C5 C6 1.473(6) . ?
C5 C4 1.385(6) . ?
C25 H25 0.9300 . ?
C25 C26 1.472(6) . ?
C26 C27 1.376(6) . ?
N9 O4 1.209(7) . ?
N9 O3 1.229(7) . ?
N9 O5 1.215(6) . ?
C20 C19 1.386(6) . ?
C10 H10 0.9300 . ?
C6 H6 0.9300 . ?
C4 H4 0.9300 . ?
C4 C3 1.380(8) . ?
C12 H12 0.9300 . ?
C12 C13 1.379(7) . ?
C29 H29 0.9300 . ?
C29 C28 1.389(7) . ?
C1 H1 0.9300 . ?
C1 C2 1.398(6) . ?
C17 H17 0.9300 . ?
C17 C16 1.379(6) . ?
C17 C18 1.356(8) . ?
C16 H16 0.9300 . ?
O1 H1A 0.8200 . ?
O1 C8 1.444(6) . ?
C22 H22A 0.9700 . ?
C22 H22B 0.9700 . ?
C22 C23 1.492(8) . ?
C3 H3 0.9300 . ?
C3 C2 1.360(7) . ?
C2 H2A 0.9300 . ?
C15 H15 0.9300 . ?
C15 C14 1.377(6) . ?
C27 H27 0.9300 . ?
C27 C28 1.383(8) . ?
C14 H14 0.9300 . ?
C14 C13 1.374(7) . ?
C7 H7A 0.9700 . ?
C7 H7B 0.9700 . ?
C7 C8 1.578(9) . ?
C9 H9 0.9300 . ?
C9 C8 1.413(9) . ?
C18 H18 0.9300 . ?
C18 C19 1.380(8) . ?
C13 H13 0.9300 . ?
C24 H24A 0.9700 . ?
C24 H24B 0.9700 . ?
C24 C23 1.511(8) . ?
C19 H19 0.9300 . ?
C28 H28 0.9300 . ?
C23 H23 0.9800 . ?
C8 H8 0.9800 . ?

loop_
_geom_hbond_atom_site_label_D
_geom_hbond_atom_site_label_H
_geom_hbond_atom_site_label_A
_geom_hbond_distance_DH
_geom_hbond_distance_HA
_geom_hbond_distance_DA
_geom_hbond_angle_DHA
_geom_hbond_site_symmetry_A
_geom_hbond_publ_flag
O12 H12A O4 0.85 1.96 2.797(8) 170.0 . yes
O12 H12B O11 0.85 2.11 2.826(5) 142.3 . yes
O2 H2 O4 0.82 2.16 2.865(9) 144.1 1_455 yes
O1 H1A O3 0.82 2.21 2.843(9) 134.6 1_455 yes

loop_
_geom_torsion_atom_site_label_1
_geom_torsion_atom_site_label_2
_geom_torsion_atom_site_label_3
_geom_torsion_atom_site_label_4
_geom_torsion
_geom_torsion_site_symmetry_1
_geom_torsion_site_symmetry_2
_geom_torsion_site_symmetry_3
_geom_torsion_site_symmetry_4
_geom_torsion_publ_flag
Zn2 O13 N12 O14 -7.6(6) . . . . ?
Zn2 O13 N12 O22 172.9(4) . . . . ?
Zn2 N6 C21 C20 -1.2(5) . . . . ?
Zn2 N6 C22 C23 -36.1(6) . . . . ?
Zn2 N7 C25 C26 3.1(5) . . . . ?
Zn2 N7 C24 C23 34.7(7) . . . . ?
Zn2 N8 C00M C29 -175.4(3) . . . . ?
Zn2 N8 C26 C25 -5.7(4) . . . . ?
Zn2 N8 C26 C27 177.7(4) . . . . ?
Zn2 N5 C20 C21 4.6(4) . . . . ?
Zn2 N5 C20 C19 -177.0(4) . . . . ?
Zn2 N5 C16 C17 175.5(4) . . . . ?
Zn1 O7 N10 O8 -10.0(5) . . . . ?
Zn1 O7 N10 O6 170.8(4) . . . . ?
Zn1 N1 C5 C6 -2.2(4) . . . . ?
Zn1 N1 C5 C4 178.9(3) . . . . ?
Zn1 N1 C1 C2 -178.9(4) . . . . ?
Zn1 N2 C6 C5 1.1(5) . . . . ?
Zn1 N2 C7 C8 31.8(6) . . . . ?
Zn1 N3 C10 C11 4.0(5) . . . . ?
Zn1 N3 C9 C8 -33.0(6) . . . . ?
Zn1 N4 C11 C10 -4.5(4) . . . . ?
Zn1 N4 C11 C12 176.2(3) . . . . ?
Zn1 N4 C15 C14 -176.7(4) . . . . ?
Zn1 O9 N11 O10 -10.0(6) . . . . ?
Zn1 O9 N11 O11 169.9(4) . . . . ?
N6 C21 C20 N5 -2.4(6) . . . . ?
N6 C21 C20 C19 179.3(4) . . . . ?
N6 C22 C23 O2 -177.6(5) . . . . ?
N6 C22 C23 C24 63.0(6) . . . . ?
N7 C25 C26 N8 1.8(6) . . . . ?
N7 C25 C26 C27 178.6(4) . . . . ?
N7 C24 C23 O2 -179.9(5) . . . . ?
N7 C24 C23 C22 -62.6(7) . . . . ?
N1 C5 C6 N2 0.8(6) . . . . ?
N1 C5 C4 C3 -0.6(7) . . . . ?
N1 C1 C2 C3 1.3(8) . . . . ?
N2 C7 C8 O1 169.3(5) . . . . ?
N2 C7 C8 C9 -69.3(6) . . . . ?
N8 C00M C29 C28 -1.1(7) . . . . ?
N8 C26 C27 C28 -1.9(7) . . . . ?
N3 C9 C8 O1 -172.2(5) . . . . ?
N3 C9 C8 C7 69.2(6) . . . . ?
N4 C11 C10 N3 0.3(6) . . . . ?
N4 C11 C12 C13 1.1(6) . . . . ?
N4 C15 C14 C13 0.8(8) . . . . ?
N5 C20 C19 C18 0.5(7) . . . . ?
C00M N8 C26 C25 177.8(4) . . . . ?
C00M N8 C26 C27 1.1(6) . . . . ?
C00M C29 C28 C27 0.3(7) . . . . ?
C21 N6 C22 C23 144.7(5) . . . . ?
C21 C20 C19 C18 178.8(5) . . . . ?
C11 N4 C15 C14 0.7(7) . . . . ?
C11 C12 C13 C14 0.5(7) . . . . ?
C5 N1 C1 C2 -1.4(7) . . . . ?
C5 C4 C3 C2 0.5(7) . . . . ?
C25 N7 C24 C23 -143.0(5) . . . . ?
C25 C26 C27 C28 -178.4(5) . . . . ?
C26 N8 C00M C29 0.4(6) . . . . ?
C26 C27 C28 C29 1.1(8) . . . . ?
C20 N5 C16 C17 0.8(7) . . . . ?
C10 N3 C9 C8 151.0(5) . . . . ?
C10 C11 C12 C13 -178.2(4) . . . . ?
C6 N2 C7 C8 -145.8(5) . . . . ?
C6 C5 C4 C3 -179.4(4) . . . . ?
C4 C5 C6 N2 179.6(4) . . . . ?
C4 C3 C2 C1 -0.9(8) . . . . ?
C12 C11 C10 N3 179.7(4) . . . . ?
C1 N1 C5 C6 179.8(4) . . . . ?
C1 N1 C5 C4 1.0(6) . . . . ?
C17 C18 C19 C20 1.2(9) . . . . ?
C16 N5 C20 C21 -179.8(4) . . . . ?
C16 N5 C20 C19 -1.5(6) . . . . ?
C16 C17 C18 C19 -1.9(9) . . . . ?
C22 N6 C21 C20 178.1(4) . . . . ?
C15 N4 C11 C10 177.6(4) . . . . ?
C15 N4 C11 C12 -1.7(6) . . . . ?
C15 C14 C13 C12 -1.4(8) . . . . ?
C7 N2 C6 C5 179.1(4) . . . . ?
C9 N3 C10 C11 -179.5(4) . . . . ?
C18 C17 C16 N5 0.9(8) . . . . ?
C24 N7 C25 C26 -178.9(4) . . . . ?
